data_2217100
loop_
_publ_author_name
'Najoua Belhaj Mbarek ElMkacher'
'Mohamed Rzaigui'
'Faouzi Bouachir'

_publ_section_title
;
 <i>N</i>,<i>N</i>'-Bis(2-furylmethylene)-1,1'-binaphthyl-2,2'-diamine
;
_journal_coeditor_code HJ2001
_journal_issue 1
_journal_name_full 'Acta Crystallographica Section E'
_journal_page_first o271
_journal_page_last o271
_journal_paper_doi 10.1107/S1600536807065750
_journal_volume 64
_journal_year 2008
_chemical_formula_iupac 'C30 H20 N2 O2'
_chemical_formula_moiety 'C30 H20 N2 O2'
_chemical_formula_sum 'C30 H20 N2 O2'
_chemical_formula_weight 440.48
_chemical_name_systematic
;
<i>N</i>,<i>N</i>'-Bis(2-furylmethylene)-1,1'-binaphthyl-2,2'-diamine
;
_space_group_IT_number 14
_symmetry_cell_setting monoclinic
_symmetry_space_group_name_Hall '-P 2yn'
_symmetry_space_group_name_H-M 'P 1 21/n 1'
_atom_sites_solution_hydrogens geom
_atom_sites_solution_primary direct
_atom_sites_solution_secondary difmap
_audit_conform_dict_name cif_core.dic
_audit_conform_dict_version 2.1
_audit_creation_method 'WinGX routine CIF_UPDATE'
_cell_angle_alpha 90.00
_cell_angle_beta 91.309(3)
_cell_angle_gamma 90.00
_cell_formula_units_Z 4
_cell_length_a 8.2433(2)
_cell_length_b 15.5046(3)
_cell_length_c 17.7432(3)
_cell_measurement_reflns_used 25
_cell_measurement_temperature 293(2)
_cell_measurement_theta_max 10.95
_cell_measurement_theta_min 9.92
_cell_volume 2267.15(8)
_computing_cell_refinement 'CAD-4 Express (Enraf--Nonius, 1994)'
_computing_data_collection 'CAD-4 Express (Enraf--Nonius, 1994)'
_computing_data_reduction 'XCAD4 (Harms & Wocadlo, 1995)'
_computing_molecular_graphics 'Ortep-3 for Windows (Farrugia, 1997)'
_computing_publication_material 'WinGX publication routines (Farrugia, 1999)'
_computing_structure_refinement 'SHELXL97 (Sheldrick, 1997)'
_computing_structure_solution 'SHELXS97 (Sheldrick, 1997)'
_diffrn_ambient_temperature 293(2)
_diffrn_measured_fraction_theta_full 0.994
_diffrn_measured_fraction_theta_max 0.994
_diffrn_measurement_device_type 'Enraf--Nonius TurboCAD-4'
_diffrn_measurement_method 'non-profiled omega scans'
_diffrn_radiation_monochromator graphite
_diffrn_radiation_source 'fine-focus sealed tube'
_diffrn_radiation_type MoK\a
_diffrn_radiation_wavelength 0.71073
_diffrn_reflns_av_R_equivalents 0.0281
_diffrn_reflns_av_sigmaI/netI 0.1227
_diffrn_reflns_limit_h_max 10
_diffrn_reflns_limit_h_min -10
_diffrn_reflns_limit_k_max 18
_diffrn_reflns_limit_k_min 0
_diffrn_reflns_limit_l_max 21
_diffrn_reflns_limit_l_min 0
_diffrn_reflns_number 4133
_diffrn_reflns_theta_full 25
_diffrn_reflns_theta_max 25
_diffrn_reflns_theta_min 2.30
_diffrn_standards_decay_% -1
_diffrn_standards_interval_time 120
_diffrn_standards_number 2
_exptl_absorpt_coefficient_mu 0.081
_exptl_absorpt_correction_type none
_exptl_crystal_colour yellow
_exptl_crystal_density_diffrn 1.290
_exptl_crystal_density_method 'not measured'
_exptl_crystal_description prism
_exptl_crystal_F_000 920
_exptl_crystal_size_max 0.23
_exptl_crystal_size_mid 0.15
_exptl_crystal_size_min 0.12
_refine_diff_density_max 0.167
_refine_diff_density_min -0.176
_refine_ls_extinction_method none
_refine_ls_goodness_of_fit_ref 0.968
_refine_ls_hydrogen_treatment mixed
_refine_ls_matrix_type full
_refine_ls_number_parameters 331
_refine_ls_number_reflns 4016
_refine_ls_number_restraints 0
_refine_ls_restrained_S_all 0.968
_refine_ls_R_factor_all 0.2086
_refine_ls_R_factor_gt 0.0625
_refine_ls_shift/su_max 0.000
_refine_ls_shift/su_mean 0.000
_refine_ls_structure_factor_coef Fsqd
_refine_ls_weighting_details 'calc w=1/[\s^2^(Fo^2^)+(0.0464P)^2^+0.0000P] where P=(Fo^2^+2Fc^2^)/3'
_refine_ls_weighting_scheme calc
_refine_ls_wR_factor_gt 0.1071
_refine_ls_wR_factor_ref 0.1458
_reflns_number_gt 1600
_reflns_number_total 4016
_reflns_threshold_expression >2sigma(I)
_cod_data_source_file hj2001.cif
_cod_data_source_block I
_cod_original_sg_symbol_H-M 'P 21/n'
_cod_database_code 2217100
_cod_database_fobs_code 2217100

loop_
_symmetry_equiv_pos_as_xyz
'x, y, z'
'-x+1/2, y+1/2, -z+1/2'
'-x, -y, -z'
'x-1/2, -y-1/2, z-1/2'

loop_
_atom_site_type_symbol
_atom_site_label
_atom_site_fract_x
_atom_site_fract_y
_atom_site_fract_z
_atom_site_U_iso_or_equiv
_atom_site_adp_type
_atom_site_calc_flag
_atom_site_refinement_flags
_atom_site_occupancy
O O1 0.9295(4) 0.7193(2) -0.20480(18) 0.0883(10) Uani d . 1
O O2 0.4942(3) 0.94701(19) -0.06519(15) 0.0583(7) Uani d . 1
N N1 1.0080(4) 0.7947(2) -0.0674(2) 0.0614(10) Uani d . 1
N N2 0.6396(3) 0.7971(2) -0.00840(18) 0.0503(9) Uani d . 1
C C1 1.0368(5) 0.8348(3) -0.1278(3) 0.0640(13) Uani d . 1
H H1 1.086(4) 0.900(2) -0.128(2) 0.077 Uiso d . 1
C C2 1.0049(5) 0.7968(3) -0.2010(3) 0.0572(11) Uani d . 1
C C3 1.0277(6) 0.8265(3) -0.2713(3) 0.0731(15) Uani d . 1
H H3 1.068(5) 0.882(3) -0.281(2) 0.088 Uiso d . 1
C C4 0.9647(6) 0.7628(4) -0.3211(3) 0.0820(16) Uani d . 1
H H4 0.959(5) 0.767(3) -0.373(2) 0.098 Uiso d . 1
C C5 0.9084(6) 0.7002(4) -0.2798(3) 0.0917(17) Uani d . 1
H H5 0.863(5) 0.635(3) -0.284(2) 0.110 Uiso d . 1
C C6 1.0290(4) 0.8361(2) 0.0035(2) 0.0510(11) Uani d . 1
C C7 1.1278(5) 0.9100(3) 0.0148(3) 0.0685(13) Uani d . 1
H H7 1.1838 0.9331 -0.0254 0.082 Uiso calc R 1
C C8 1.1413(5) 0.9477(3) 0.0842(3) 0.0670(12) Uani d . 1
H H8 1.2056 0.9965 0.0908 0.080 Uiso calc R 1
C C9 1.0583(5) 0.9130(3) 0.1462(3) 0.0530(11) Uani d . 1
C C10 1.0706(5) 0.9520(3) 0.2183(3) 0.0677(13) Uani d . 1
H H10 1.1338 1.0012 0.2252 0.081 Uiso calc R 1
C C11 0.9906(6) 0.9180(3) 0.2772(3) 0.0758(14) Uani d . 1
H H11 1.0008 0.9432 0.3247 0.091 Uiso calc R 1
C C12 0.8931(5) 0.8453(3) 0.2669(2) 0.0688(13) Uani d . 1
H H12 0.8363 0.8233 0.3073 0.083 Uiso calc R 1
C C13 0.8799(5) 0.8062(3) 0.1986(2) 0.0568(11) Uani d . 1
H H13 0.8159 0.7571 0.1930 0.068 Uiso calc R 1
C C14 0.9628(4) 0.8395(2) 0.1355(2) 0.0461(10) Uani d . 1
C C15 0.9504(4) 0.7992(2) 0.0629(2) 0.0440(10) Uani d . 1
C C16 0.8575(4) 0.7176(2) 0.05238(19) 0.0417(9) Uani d . 1
C C17 0.7078(4) 0.7177(3) 0.0167(2) 0.0475(10) Uani d . 1
C C18 0.6187(5) 0.6405(3) 0.0082(2) 0.0637(12) Uani d . 1
H H18 0.5171 0.6412 -0.0156 0.076 Uiso calc R 1
C C19 0.6821(5) 0.5652(3) 0.0349(2) 0.0703(13) Uani d . 1
H H19 0.6199 0.5152 0.0309 0.085 Uiso calc R 1
C C20 0.8384(5) 0.5600(3) 0.0684(2) 0.0585(11) Uani d . 1
C C21 0.9119(7) 0.4816(3) 0.0909(2) 0.0769(14) Uani d . 1
H H21 0.8541 0.4303 0.0859 0.092 Uiso calc R 1
C C22 1.0659(7) 0.4800(3) 0.1198(3) 0.0835(16) Uani d . 1
H H22 1.1131 0.4280 0.1346 0.100 Uiso calc R 1
C C23 1.1524(6) 0.5562(3) 0.1273(2) 0.0754(14) Uani d . 1
H H23 1.2581 0.5548 0.1467 0.090 Uiso calc R 1
C C24 1.0856(5) 0.6329(3) 0.1068(2) 0.0610(12) Uani d . 1
H H24 1.1461 0.6831 0.1129 0.073 Uiso calc R 1
C C25 0.9267(5) 0.6381(2) 0.0765(2) 0.0472(10) Uani d . 1
C C26 0.5987(5) 0.8037(3) -0.0775(2) 0.0540(11) Uani d . 1
H H26 0.619(4) 0.759(2) -0.1130(19) 0.065 Uiso d . 1
C C27 0.5253(5) 0.8786(3) -0.1108(2) 0.0525(11) Uani d . 1
C C28 0.4798(7) 0.8988(3) -0.1816(3) 0.0823(16) Uani d . 1
H H28 0.500(5) 0.863(3) -0.223(2) 0.099 Uiso d . 1
C C29 0.4167(6) 0.9820(4) -0.1811(3) 0.0842(17) Uani d . 1
H H29 0.370(5) 1.015(3) -0.221(2) 0.102 Uiso d . 1
C C30 0.4264(6) 1.0095(3) -0.1108(3) 0.0713(14) Uani d . 1
H H30 0.399(5) 1.066(2) -0.082(2) 0.085 Uiso d . 1

loop_
_atom_site_aniso_label
_atom_site_aniso_U_11
_atom_site_aniso_U_22
_atom_site_aniso_U_33
_atom_site_aniso_U_12
_atom_site_aniso_U_13
_atom_site_aniso_U_23
C15 0.039(2) 0.042(2) 0.050(3) -0.0070(19) -0.009(2) 0.006(2)
O2 0.0567(17) 0.0603(19) 0.0581(17) 0.0050(16) 0.0043(14) 0.0058(17)
C14 0.037(2) 0.044(3) 0.056(3) -0.004(2) -0.013(2) 0.004(2)
N2 0.0426(19) 0.057(2) 0.051(2) -0.0002(17) -0.0076(17) -0.0008(18)
C16 0.043(2) 0.041(2) 0.041(2) -0.005(2) -0.0010(18) 0.0004(19)
C6 0.048(3) 0.047(3) 0.058(3) -0.004(2) -0.002(2) 0.003(2)
C17 0.046(2) 0.047(3) 0.049(3) -0.004(2) -0.006(2) 0.000(2)
N1 0.065(2) 0.065(2) 0.055(2) -0.013(2) 0.0055(19) 0.011(2)
O1 0.104(3) 0.089(3) 0.073(2) -0.031(2) 0.0025(19) 0.001(2)
C9 0.045(3) 0.045(3) 0.068(3) -0.004(2) -0.014(2) -0.002(2)
C18 0.058(3) 0.053(3) 0.079(3) -0.011(3) -0.014(2) -0.009(2)
C27 0.055(3) 0.055(3) 0.047(3) -0.008(2) -0.009(2) 0.007(2)
C12 0.080(3) 0.073(3) 0.053(3) -0.006(3) -0.005(2) -0.010(3)
C25 0.055(3) 0.043(3) 0.044(2) -0.006(2) -0.001(2) 0.000(2)
C2 0.056(3) 0.050(3) 0.066(3) -0.002(2) 0.009(2) 0.007(3)
C26 0.049(3) 0.059(3) 0.053(3) -0.005(2) -0.003(2) -0.009(2)
C20 0.068(3) 0.053(3) 0.055(3) -0.009(3) 0.001(2) 0.002(2)
C8 0.051(3) 0.056(3) 0.094(4) -0.015(2) -0.007(3) -0.008(3)
C13 0.062(3) 0.051(3) 0.057(3) -0.008(2) -0.007(2) 0.000(2)
C24 0.068(3) 0.055(3) 0.059(3) 0.006(2) -0.016(2) 0.005(2)
C1 0.071(3) 0.055(3) 0.066(3) 0.001(3) 0.010(3) -0.005(3)
C7 0.059(3) 0.063(3) 0.084(4) -0.021(2) 0.007(3) 0.005(3)
C30 0.066(3) 0.067(3) 0.081(4) 0.005(3) 0.009(3) 0.024(3)
C11 0.089(4) 0.072(4) 0.065(3) -0.002(3) -0.019(3) -0.015(3)
C10 0.067(3) 0.051(3) 0.084(3) -0.009(2) -0.024(3) -0.011(3)
C21 0.117(4) 0.049(3) 0.065(3) -0.003(3) 0.004(3) 0.009(2)
C23 0.085(3) 0.064(3) 0.076(3) 0.010(3) -0.017(3) 0.008(3)
C19 0.079(3) 0.048(3) 0.084(3) -0.022(3) -0.002(3) -0.003(3)
C29 0.089(4) 0.081(4) 0.082(4) -0.009(3) -0.025(3) 0.026(3)
C5 0.095(4) 0.110(5) 0.071(4) -0.016(4) -0.001(3) -0.014(4)
C4 0.073(3) 0.115(5) 0.058(3) 0.016(3) 0.010(3) 0.003(4)
C3 0.092(4) 0.062(3) 0.067(3) 0.005(3) 0.023(3) 0.010(3)
C28 0.112(4) 0.071(4) 0.062(4) 0.000(3) -0.013(3) 0.001(3)
C22 0.115(5) 0.067(4) 0.068(3) 0.028(4) -0.003(3) 0.017(3)

loop_
_atom_type_symbol
_atom_type_description
_atom_type_scat_dispersion_real
_atom_type_scat_dispersion_imag
_atom_type_scat_source
C C 0.0033 0.0016 'International Tables Vol C Tables 4.2.6.8 and 6.1.1.4'
H H 0.0000 0.0000 'International Tables Vol C Tables 4.2.6.8 and 6.1.1.4'
N N 0.0061 0.0033 'International Tables Vol C Tables 4.2.6.8 and 6.1.1.4'
O O 0.0106 0.0060 'International Tables Vol C Tables 4.2.6.8 and 6.1.1.4'

loop_
_geom_angle_atom_site_label_1
_geom_angle_atom_site_label_2
_geom_angle_atom_site_label_3
_geom_angle
_geom_angle_publ_flag
C6 C15 C14 118.8(4) ?
C6 C15 C16 120.6(3) ?
C14 C15 C16 120.6(4) ?
C27 O2 C30 106.2(3) ?
C9 C14 C13 118.0(4) ?
C9 C14 C15 120.4(4) ?
C13 C14 C15 121.6(4) ?
C26 N2 C17 117.9(3) yes
C17 C16 C25 119.3(3) ?
C17 C16 C15 120.8(3) ?
C25 C16 C15 119.9(3) ?
C15 C6 C7 120.6(4) ?
C15 C6 N1 116.2(4) yes
C7 C6 N1 123.2(4) yes
C16 C17 C18 120.6(4) ?
C16 C17 N2 119.3(3) yes
C18 C17 N2 120.0(3) yes
C1 N1 C6 120.5(4) yes
C2 O1 C5 106.8(4) ?
C14 C9 C8 119.1(4) ?
C14 C9 C10 120.1(4) ?
C8 C9 C10 120.9(4) ?
C19 C18 C17 119.8(4) ?
C19 C18 H18 120.1 ?
C17 C18 H18 120.1 ?
C28 C27 O2 108.8(4) ?
C28 C27 C26 133.2(5) ?
O2 C27 C26 118.0(4) ?
C13 C12 C11 120.9(4) ?
C13 C12 H12 119.6 ?
C11 C12 H12 119.6 ?
C24 C25 C20 117.4(4) ?
C24 C25 C16 121.9(4) ?
C20 C25 C16 120.6(4) ?
C3 C2 O1 109.3(4) ?
C3 C2 C1 131.9(5) ?
O1 C2 C1 118.7(4) ?
N2 C26 C27 124.5(4) yes
N2 C26 H26 122(2) ?
C27 C26 H26 113(2) ?
C19 C20 C21 123.4(4) ?
C19 C20 C25 117.2(4) ?
C21 C20 C25 119.4(4) ?
C7 C8 C9 120.5(4) ?
C7 C8 H8 119.7 ?
C9 C8 H8 119.7 ?
C12 C13 C14 120.7(4) ?
C12 C13 H13 119.6 ?
C14 C13 H13 119.6 ?
C23 C24 C25 121.4(4) ?
C23 C24 H24 119.3 ?
C25 C24 H24 119.3 ?
N1 C1 C2 121.8(4) yes
N1 C1 H1 122(2) ?
C2 C1 H1 115.8(19) ?
C8 C7 C6 120.5(4) ?
C8 C7 H7 119.8 ?
C6 C7 H7 119.8 ?
C29 C30 O2 110.1(5) ?
C29 C30 H30 136(2) ?
O2 C30 H30 114(2) ?
C10 C11 C12 120.2(4) ?
C10 C11 H11 119.9 ?
C12 C11 H11 119.9 ?
C11 C10 C9 120.2(4) ?
C11 C10 H10 119.9 ?
C9 C10 H10 119.9 ?
C22 C21 C20 120.9(5) ?
C22 C21 H21 119.6 ?
C20 C21 H21 119.6 ?
C24 C23 C22 121.2(4) ?
C24 C23 H23 119.4 ?
C22 C23 H23 119.4 ?
C18 C19 C20 122.4(4) ?
C18 C19 H19 118.8 ?
C20 C19 H19 118.8 ?
C30 C29 C28 106.9(5) ?
C30 C29 H29 123(3) ?
C28 C29 H29 130(3) ?
C4 C5 O1 110.2(5) ?
C4 C5 H5 142(2) ?
O1 C5 H5 107(2) ?
C5 C4 C3 107.3(5) ?
C5 C4 H4 127(3) ?
C3 C4 H4 126(3) ?
C2 C3 C4 106.4(4) ?
C2 C3 H3 123(3) ?
C4 C3 H3 130(3) ?
C27 C28 C29 107.9(5) ?
C27 C28 H28 123(3) ?
C29 C28 H28 129(3) ?
C21 C22 C23 119.7(5) ?
C21 C22 H22 120.2 ?
C23 C22 H22 120.2 ?

loop_
_geom_bond_atom_site_label_1
_geom_bond_atom_site_label_2
_geom_bond_distance
_geom_bond_publ_flag
C15 C6 1.374(5) ?
C15 C14 1.434(5) ?
C15 C16 1.488(5) ?
O2 C27 1.363(4) ?
O2 C30 1.373(5) ?
C14 C9 1.395(5) ?
C14 C13 1.421(5) ?
N2 C26 1.268(4) yes
N2 C17 1.421(4) yes
C16 C17 1.374(4) ?
C16 C25 1.420(5) ?
C6 C7 1.418(5) ?
C6 N1 1.420(4) yes
C17 C18 1.410(5) ?
N1 C1 1.264(5) yes
O1 C2 1.354(5) ?
O1 C5 1.370(5) ?
C9 C8 1.415(5) ?
C9 C10 1.416(5) ?
C18 C19 1.361(5) ?
C18 H18 0.9300 ?
C27 C28 1.339(5) ?
C27 C26 1.431(5) yes
C12 C13 1.357(5) ?
C12 C11 1.394(5) ?
C12 H12 0.9300 ?
C25 C24 1.407(5) ?
C25 C20 1.418(5) ?
C2 C3 1.348(5) ?
C2 C1 1.445(5) yes
C26 H26 0.95(3) yes
C20 C19 1.409(5) ?
C20 C21 1.413(6) ?
C8 C7 1.366(5) ?
C8 H8 0.9300 ?
C13 H13 0.9300 ?
C24 C23 1.357(5) ?
C24 H24 0.9300 ?
C1 H1 1.09(4) yes
C7 H7 0.9300 ?
C30 C29 1.320(6) ?
C30 H30 1.04(4) ?
C11 C10 1.356(6) ?
C11 H11 0.9300 ?
C10 H10 0.9300 ?
C21 C22 1.359(6) ?
C21 H21 0.9300 ?
C23 C22 1.385(6) ?
C23 H23 0.9300 ?
C19 H19 0.9300 ?
C29 C28 1.392(6) ?
C29 H29 0.95(4) ?
C5 C4 1.308(7) ?
C5 H5 1.08(4) ?
C4 C3 1.416(7) ?
C4 H4 0.92(4) ?
C3 H3 0.94(4) ?
C28 H28 0.93(4) ?
C22 H22 0.9300 ?

loop_
_geom_torsion_atom_site_label_1
_geom_torsion_atom_site_label_2
_geom_torsion_atom_site_label_3
_geom_torsion_atom_site_label_4
_geom_torsion
_geom_torsion_publ_flag
C6 C15 C14 C9 -2.4(5) ?
C16 C15 C14 C9 176.0(3) ?
C6 C15 C14 C13 177.8(3) ?
C16 C15 C14 C13 -3.8(5) ?
C6 C15 C16 C17 -76.0(5) yes
C14 C15 C16 C17 105.6(4) ?
C6 C15 C16 C25 101.2(4) yes
C14 C15 C16 C25 -77.2(4) ?
C14 C15 C6 C7 3.3(5) ?
C16 C15 C6 C7 -175.1(4) ?
C14 C15 C6 N1 -178.1(3) ?
C16 C15 C6 N1 3.5(5) ?
C25 C16 C17 C18 4.0(5) ?
C15 C16 C17 C18 -178.7(4) ?
C25 C16 C17 N2 -179.1(3) ?
C15 C16 C17 N2 -1.8(5) ?
C26 N2 C17 C16 124.2(4) ?
C26 N2 C17 C18 -58.9(5) ?
C15 C6 N1 C1 160.8(4) ?
C7 C6 N1 C1 -20.7(6) ?
C13 C14 C9 C8 -179.6(3) ?
C15 C14 C9 C8 0.6(5) ?
C13 C14 C9 C10 0.1(5) ?
C15 C14 C9 C10 -179.6(3) ?
C16 C17 C18 C19 -0.6(6) ?
N2 C17 C18 C19 -177.5(4) ?
C30 O2 C27 C28 0.6(5) ?
C30 O2 C27 C26 179.4(3) ?
C17 C16 C25 C24 173.9(3) ?
C15 C16 C25 C24 -3.4(5) ?
C17 C16 C25 C20 -4.1(5) ?
C15 C16 C25 C20 178.6(3) ?
C5 O1 C2 C3 1.2(5) ?
C5 O1 C2 C1 177.5(4) ?
C17 N2 C26 C27 178.6(3) ?
C28 C27 C26 N2 177.2(5) ?
O2 C27 C26 N2 -1.4(6) ?
C24 C25 C20 C19 -177.3(4) ?
C16 C25 C20 C19 0.8(5) ?
C24 C25 C20 C21 0.2(5) ?
C16 C25 C20 C21 178.3(4) ?
C14 C9 C8 C7 0.3(6) ?
C10 C9 C8 C7 -179.5(4) ?
C11 C12 C13 C14 -1.2(6) ?
C9 C14 C13 C12 0.3(5) ?
C15 C14 C13 C12 -179.9(4) ?
C20 C25 C24 C23 0.3(6) ?
C16 C25 C24 C23 -177.8(4) ?
C6 N1 C1 C2 -175.2(4) ?
C3 C2 C1 N1 -179.0(5) ?
O1 C2 C1 N1 5.7(7) ?
C9 C8 C7 C6 0.6(6) ?
C15 C6 C7 C8 -2.5(6) ?
N1 C6 C7 C8 179.1(4) ?
C27 O2 C30 C29 -0.4(5) ?
C13 C12 C11 C10 1.7(7) ?
C12 C11 C10 C9 -1.3(6) ?
C14 C9 C10 C11 0.4(6) ?
C8 C9 C10 C11 -179.9(4) ?
C19 C20 C21 C22 177.0(4) ?
C25 C20 C21 C22 -0.3(6) ?
C25 C24 C23 C22 -0.7(7) ?
C17 C18 C19 C20 -2.8(6) ?
C21 C20 C19 C18 -174.6(4) ?
C25 C20 C19 C18 2.7(6) ?
O2 C30 C29 C28 0.1(6) ?
C2 O1 C5 C4 -1.1(6) ?
O1 C5 C4 C3 0.5(7) ?
O1 C2 C3 C4 -0.9(5) ?
C1 C2 C3 C4 -176.6(5) ?
C5 C4 C3 C2 0.2(6) ?
O2 C27 C28 C29 -0.5(6) ?
C26 C27 C28 C29 -179.1(4) ?
C30 C29 C28 C27 0.2(6) ?
C20 C21 C22 C23 -0.1(7) ?
C24 C23 C22 C21 0.6(7) ?

loop_
_cod_related_entry_id
_cod_related_entry_database
_cod_related_entry_code
1 ChemSpider 30655414
